data_4061965
_journal_name_full Organometallics
_journal_year 2003
_chemical_formula_sum 'C34 H70 Li2 N8'
_chemical_formula_weight 604.86
_space_group_IT_number 2
_symmetry_cell_setting triclinic
_symmetry_space_group_name_Hall '-P 1'
_symmetry_space_group_name_H-M 'P -1'
_cell_angle_alpha 95.689(2)
_cell_angle_beta 90.317(2)
_cell_angle_gamma 101.314(2)
_cell_formula_units_Z 2
_cell_length_a 9.3657(9)
_cell_length_b 10.6804(11)
_cell_length_c 19.804(2)
_cell_measurement_temperature 173(2)
_cell_volume 1932.3(3)
_diffrn_ambient_temperature 173(2)
_exptl_crystal_density_diffrn 1.040
_cod_database_code 4061965

loop_
_symmetry_equiv_pos_as_xyz
'x, y, z'
'-x, -y, -z'

loop_
_atom_site_label
_atom_site_type_symbol
_atom_site_fract_x
_atom_site_fract_y
_atom_site_fract_z
_atom_site_U_iso_or_equiv
_atom_site_adp_type
_atom_site_occupancy
_atom_site_symmetry_multiplicity
_atom_site_calc_flag
_atom_site_refinement_flags
_atom_site_disorder_assembly
_atom_site_disorder_group
Li1 Li 0.3224(3) 0.7736(3) 0.26294(13) 0.0355(6) Uani 1 1 d . . .
C1 C 0.4486(2) 0.60857(18) 0.06779(9) 0.0459(4) Uani 1 1 d . . .
H1A H 0.5543 0.6391 0.0722 0.069 Uiso 1 1 calc R . .
H1B H 0.4146 0.6227 0.0228 0.069 Uiso 1 1 calc R . .
H1C H 0.4250 0.5167 0.0734 0.069 Uiso 1 1 calc R . .
C2 C 0.37388(15) 0.68217(14) 0.12232(8) 0.0314(3) Uani 1 1 d . . .
C3 C 0.28080(16) 0.75744(15) 0.09796(8) 0.0320(3) Uani 1 1 d . . .
H3 H 0.2727 0.7558 0.0500 0.038 Uiso 1 1 calc R . .
C4 C 0.19801(16) 0.83514(14) 0.13628(8) 0.0307(3) Uani 1 1 d . . .
C5 C 0.09841(19) 0.89787(17) 0.09560(9) 0.0424(4) Uani 1 1 d . . .
H5A H -0.0031 0.8659 0.1068 0.064 Uiso 1 1 calc R . .
H5B H 0.1115 0.8770 0.0470 0.064 Uiso 1 1 calc R . .
H5C H 0.1227 0.9912 0.1068 0.064 Uiso 1 1 calc R . .
N1 N 0.39650(13) 0.67321(12) 0.18709(7) 0.0320(3) Uani 1 1 d . . .
C6 C 0.49512(19) 0.59061(16) 0.20443(9) 0.0434(4) Uani 1 1 d . . .
H6A H 0.5941 0.6254 0.1891 0.052 Uiso 1 1 calc R . .
H6B H 0.4623 0.5038 0.1803 0.052 Uiso 1 1 calc R . .
C7 C 0.50059(19) 0.58092(16) 0.27979(9) 0.0423(4) Uani 1 1 d . . .
H7A H 0.4087 0.5263 0.2926 0.051 Uiso 1 1 calc R . .
H7B H 0.5813 0.5379 0.2903 0.051 Uiso 1 1 calc R . .
N3 N 0.52119(13) 0.70569(13) 0.32134(7) 0.0339(3) Uani 1 1 d . . .
C8 C 0.65686(17) 0.78940(16) 0.30308(9) 0.0383(4) Uani 1 1 d . . .
H8A H 0.6505 0.8021 0.2544 0.046 Uiso 1 1 calc R . .
H8B H 0.7390 0.7453 0.3093 0.046 Uiso 1 1 calc R . .
C9 C 0.6897(3) 0.91894(19) 0.34393(11) 0.0612(6) Uani 1 1 d . . .
H9A H 0.6024 0.9569 0.3450 0.092 Uiso 1 1 calc R . .
H9B H 0.7688 0.9752 0.3230 0.092 Uiso 1 1 calc R . .
H9C H 0.7191 0.9090 0.3903 0.092 Uiso 1 1 calc R . .
C10 C 0.5176(2) 0.6861(2) 0.39390(9) 0.0504(5) Uani 1 1 d . . .
H10A H 0.4243 0.6282 0.4020 0.060 Uiso 1 1 calc R . .
H10B H 0.5168 0.7698 0.4201 0.060 Uiso 1 1 calc R . .
C11 C 0.6413(2) 0.6305(2) 0.42303(11) 0.0606(6) Uani 1 1 d . . .
H11A H 0.6476 0.5495 0.3964 0.091 Uiso 1 1 calc R . .
H11B H 0.6217 0.6149 0.4703 0.091 Uiso 1 1 calc R . .
H11C H 0.7337 0.6917 0.4210 0.091 Uiso 1 1 calc R . .
N2 N 0.20505(13) 0.85323(12) 0.20293(6) 0.0312(3) Uani 1 1 d . . .
C12 C 0.10846(18) 0.92979(16) 0.23741(8) 0.0368(4) Uani 1 1 d . . .
H12A H 0.0068 0.8812 0.2334 0.044 Uiso 1 1 calc R . .
H12B H 0.1132 1.0101 0.2158 0.044 Uiso 1 1 calc R . .
C13 C 0.15378(18) 0.96150(15) 0.31157(8) 0.0360(4) Uani 1 1 d . . .
H13A H 0.2425 1.0299 0.3156 0.043 Uiso 1 1 calc R . .
H13B H 0.0756 0.9955 0.3363 0.043 Uiso 1 1 calc R . .
N4 N 0.18339(13) 0.85000(12) 0.34419(6) 0.0309(3) Uani 1 1 d . . .
C14 C 0.04899(18) 0.75352(16) 0.34652(10) 0.0419(4) Uani 1 1 d . . .
H14A H 0.0066 0.7307 0.3000 0.050 Uiso 1 1 calc R . .
H14B H -0.0220 0.7916 0.3745 0.050 Uiso 1 1 calc R . .
C15 C 0.0709(2) 0.63216(18) 0.37528(10) 0.0545(5) Uani 1 1 d . . .
H15A H 0.1504 0.6000 0.3519 0.082 Uiso 1 1 calc R . .
H15B H -0.0190 0.5670 0.3687 0.082 Uiso 1 1 calc R . .
H15C H 0.0954 0.6510 0.4239 0.082 Uiso 1 1 calc R . .
C16 C 0.2533(2) 0.8932(2) 0.41104(9) 0.0536(5) Uani 1 1 d . . .
H16A H 0.3455 0.9539 0.4046 0.064 Uiso 1 1 calc R . .
H16B H 0.2790 0.8179 0.4300 0.064 Uiso 1 1 calc R . .
C17 C 0.1657(4) 0.9579(3) 0.46349(11) 0.0864(9) Uani 1 1 d . . .
H17A H 0.1447 1.0361 0.4471 0.130 Uiso 1 1 calc R . .
H17B H 0.2219 0.9800 0.5064 0.130 Uiso 1 1 calc R . .
H17C H 0.0739 0.8991 0.4708 0.130 Uiso 1 1 calc R . .
Li2 Li 0.8164(3) 0.2626(3) 0.22729(13) 0.0348(6) Uani 1 1 d . . .
C18 C 1.1289(2) 0.31416(18) 0.39674(10) 0.0509(5) Uani 1 1 d . . .
H18A H 1.1816 0.2449 0.3841 0.076 Uiso 1 1 calc R . .
H18B H 1.1069 0.3161 0.4451 0.076 Uiso 1 1 calc R . .
H18C H 1.1893 0.3965 0.3878 0.076 Uiso 1 1 calc R . .
C19 C 0.98729(19) 0.29075(15) 0.35495(8) 0.0384(4) Uani 1 1 d . . .
C20 C 0.8586(2) 0.28014(16) 0.39221(8) 0.0431(4) Uani 1 1 d . . .
H20 H 0.8708 0.2879 0.4402 0.052 Uiso 1 1 calc R . .
C21 C 0.71434(19) 0.25951(15) 0.36715(8) 0.0393(4) Uani 1 1 d . . .
C22 C 0.5967(2) 0.2453(2) 0.42042(10) 0.0576(5) Uani 1 1 d . . .
H22A H 0.5320 0.3055 0.4144 0.086 Uiso 1 1 calc R . .
H22B H 0.6424 0.2641 0.4659 0.086 Uiso 1 1 calc R . .
H22C H 0.5400 0.1573 0.4152 0.086 Uiso 1 1 calc R . .
N5 N 0.98803(14) 0.28264(12) 0.28817(7) 0.0343(3) Uani 1 1 d . . .
C23 C 1.12820(17) 0.30851(17) 0.25572(9) 0.0403(4) Uani 1 1 d . . .
H23A H 1.1879 0.2471 0.2683 0.048 Uiso 1 1 calc R . .
H23B H 1.1807 0.3963 0.2718 0.048 Uiso 1 1 calc R . .
C24 C 1.10718(17) 0.29613(16) 0.17899(9) 0.0390(4) Uani 1 1 d . . .
H24A H 1.1987 0.3378 0.1589 0.047 Uiso 1 1 calc R . .
H24B H 1.0880 0.2040 0.1618 0.047 Uiso 1 1 calc R . .
N7 N 0.98711(13) 0.35379(12) 0.15613(6) 0.0313(3) Uani 1 1 d . . .
C25 C 1.01215(17) 0.49307(15) 0.17769(8) 0.0358(4) Uani 1 1 d . . .
H25A H 1.0938 0.5377 0.1520 0.043 Uiso 1 1 calc R . .
H25B H 1.0407 0.5082 0.2265 0.043 Uiso 1 1 calc R . .
C26 C 0.8788(2) 0.54928(18) 0.16646(10) 0.0499(5) Uani 1 1 d . . .
H26A H 0.8551 0.5412 0.1178 0.075 Uiso 1 1 calc R . .
H26B H 0.8984 0.6401 0.1842 0.075 Uiso 1 1 calc R . .
H26C H 0.7964 0.5029 0.1902 0.075 Uiso 1 1 calc R . .
C27 C 0.96387(18) 0.32439(16) 0.08211(8) 0.0402(4) Uani 1 1 d . . .
H27A H 0.8784 0.3590 0.0688 0.048 Uiso 1 1 calc R . .
H27B H 0.9383 0.2299 0.0720 0.048 Uiso 1 1 calc R . .
C28 C 1.0900(2) 0.3748(2) 0.03689(10) 0.0555(5) Uani 1 1 d . . .
H28A H 1.1194 0.4681 0.0470 0.083 Uiso 1 1 calc R . .
H28B H 1.0586 0.3543 -0.0109 0.083 Uiso 1 1 calc R . .
H28C H 1.1726 0.3343 0.0456 0.083 Uiso 1 1 calc R . .
N6 N 0.67888(14) 0.25077(12) 0.30205(7) 0.0344(3) Uani 1 1 d . . .
C29 C 0.52563(17) 0.21357(17) 0.28220(9) 0.0410(4) Uani 1 1 d . . .
H29A H 0.4705 0.2727 0.3072 0.049 Uiso 1 1 calc R . .
H29B H 0.4870 0.1258 0.2943 0.049 Uiso 1 1 calc R . .
C30 C 0.50472(18) 0.21719(16) 0.20655(9) 0.0405(4) Uani 1 1 d . . .
H30A H 0.4056 0.1697 0.1926 0.049 Uiso 1 1 calc R . .
H30B H 0.5111 0.3075 0.1973 0.049 Uiso 1 1 calc R . .
N8 N 0.61111(13) 0.16211(12) 0.16460(6) 0.0316(3) Uani 1 1 d . . .
C31 C 0.59386(18) 0.18739(17) 0.09349(9) 0.0410(4) Uani 1 1 d . . .
H31A H 0.6683 0.1519 0.0667 0.049 Uiso 1 1 calc R . .
H31B H 0.6157 0.2815 0.0918 0.049 Uiso 1 1 calc R . .
C32 C 0.4454(2) 0.1341(2) 0.05833(10) 0.0549(5) Uani 1 1 d . . .
H32A H 0.4185 0.0417 0.0621 0.082 Uiso 1 1 calc R . .
H32B H 0.4509 0.1493 0.0103 0.082 Uiso 1 1 calc R . .
H32C H 0.3720 0.1773 0.0801 0.082 Uiso 1 1 calc R . .
C33 C 0.59765(17) 0.02369(15) 0.17156(8) 0.0356(4) Uani 1 1 d . . .
H33A H 0.5041 -0.0236 0.1503 0.043 Uiso 1 1 calc R . .
H33B H 0.5958 0.0106 0.2204 0.043 Uiso 1 1 calc R . .
C34 C 0.7212(2) -0.03101(18) 0.13904(10) 0.0490(4) Uani 1 1 d . . .
H34A H 0.7177 -0.0259 0.0899 0.074 Uiso 1 1 calc R . .
H34B H 0.7112 -0.1209 0.1480 0.074 Uiso 1 1 calc R . .
H34C H 0.8144 0.0184 0.1582 0.074 Uiso 1 1 calc R . .

loop_
_atom_site_aniso_label
_atom_site_aniso_U_11
_atom_site_aniso_U_22
_atom_site_aniso_U_33
_atom_site_aniso_U_23
_atom_site_aniso_U_13
_atom_site_aniso_U_12
Li1 0.0339(14) 0.0356(14) 0.0376(14) 0.0021(11) 0.0032(11) 0.0095(11)
C1 0.0451(10) 0.0469(10) 0.0458(10) -0.0085(8) 0.0052(8) 0.0156(8)
C2 0.0247(7) 0.0294(7) 0.0371(8) -0.0055(6) 0.0033(6) 0.0023(6)
C3 0.0323(8) 0.0349(8) 0.0270(7) 0.0007(6) 0.0024(6) 0.0040(6)
C4 0.0278(7) 0.0297(7) 0.0342(8) 0.0048(6) 0.0013(6) 0.0036(6)
C5 0.0452(10) 0.0481(10) 0.0372(9) 0.0052(7) -0.0014(7) 0.0174(8)
N1 0.0278(6) 0.0301(6) 0.0386(7) -0.0020(5) -0.0018(5) 0.0098(5)
C6 0.0429(10) 0.0355(9) 0.0535(11) -0.0092(8) -0.0087(8) 0.0189(7)
C7 0.0357(9) 0.0346(9) 0.0582(11) 0.0075(8) -0.0083(8) 0.0098(7)
N3 0.0278(6) 0.0382(7) 0.0376(7) 0.0063(6) -0.0003(5) 0.0103(5)
C8 0.0327(8) 0.0394(9) 0.0431(9) 0.0057(7) -0.0042(7) 0.0073(7)
C9 0.0781(15) 0.0429(11) 0.0581(13) 0.0000(9) -0.0208(11) 0.0041(10)
C10 0.0427(10) 0.0720(13) 0.0425(10) 0.0169(9) 0.0046(8) 0.0203(9)
C11 0.0543(12) 0.0841(16) 0.0513(12) 0.0269(11) -0.0037(9) 0.0230(11)
N2 0.0307(7) 0.0320(7) 0.0323(7) 0.0016(5) 0.0051(5) 0.0108(5)
C12 0.0413(9) 0.0351(8) 0.0388(9) 0.0059(7) 0.0057(7) 0.0176(7)
C13 0.0366(8) 0.0310(8) 0.0407(9) -0.0013(7) 0.0066(7) 0.0098(7)
N4 0.0267(6) 0.0343(7) 0.0317(7) -0.0010(5) 0.0008(5) 0.0084(5)
C14 0.0336(9) 0.0381(9) 0.0548(11) 0.0060(8) 0.0075(7) 0.0078(7)
C15 0.0654(13) 0.0428(10) 0.0582(12) 0.0127(9) 0.0092(10) 0.0134(9)
C16 0.0596(12) 0.0583(12) 0.0424(10) -0.0094(9) -0.0148(9) 0.0186(10)
C17 0.149(3) 0.0893(18) 0.0343(11) -0.0105(11) -0.0038(13) 0.0650(18)
Li2 0.0338(14) 0.0360(14) 0.0339(14) 0.0040(11) -0.0012(11) 0.0051(11)
C18 0.0584(12) 0.0435(10) 0.0493(11) 0.0049(8) -0.0209(9) 0.0073(9)
C19 0.0464(10) 0.0268(8) 0.0406(9) 0.0055(7) -0.0110(7) 0.0026(7)
C20 0.0588(11) 0.0394(9) 0.0281(8) 0.0052(7) -0.0031(7) 0.0014(8)
C21 0.0504(10) 0.0312(8) 0.0348(9) 0.0037(7) 0.0092(7) 0.0037(7)
C22 0.0691(13) 0.0587(12) 0.0414(10) 0.0035(9) 0.0175(9) 0.0039(10)
N5 0.0322(7) 0.0326(7) 0.0381(7) 0.0051(6) -0.0031(5) 0.0055(5)
C23 0.0287(8) 0.0404(9) 0.0531(10) 0.0061(8) -0.0050(7) 0.0101(7)
C24 0.0324(8) 0.0368(9) 0.0492(10) 0.0046(7) 0.0069(7) 0.0098(7)
N7 0.0266(6) 0.0310(7) 0.0351(7) 0.0021(5) 0.0025(5) 0.0037(5)
C25 0.0318(8) 0.0326(8) 0.0419(9) 0.0031(7) 0.0031(7) 0.0042(6)
C26 0.0503(11) 0.0446(10) 0.0586(12) 0.0034(9) -0.0024(9) 0.0199(9)
C27 0.0405(9) 0.0391(9) 0.0372(9) 0.0021(7) 0.0037(7) -0.0007(7)
C28 0.0571(12) 0.0631(13) 0.0428(11) 0.0084(9) 0.0145(9) 0.0015(10)
N6 0.0336(7) 0.0335(7) 0.0354(7) 0.0031(5) 0.0045(5) 0.0051(6)
C29 0.0323(8) 0.0434(9) 0.0476(10) 0.0009(8) 0.0100(7) 0.0099(7)
C30 0.0309(8) 0.0382(9) 0.0539(10) 0.0029(8) -0.0025(7) 0.0116(7)
N8 0.0271(6) 0.0310(7) 0.0366(7) 0.0065(5) -0.0011(5) 0.0042(5)
C31 0.0389(9) 0.0416(9) 0.0413(9) 0.0115(7) -0.0059(7) 0.0013(7)
C32 0.0462(11) 0.0666(13) 0.0488(11) 0.0099(9) -0.0151(8) 0.0018(9)
C33 0.0309(8) 0.0332(8) 0.0424(9) 0.0058(7) 0.0010(7) 0.0050(6)
C34 0.0524(11) 0.0459(10) 0.0528(11) 0.0037(8) 0.0077(9) 0.0198(9)

loop_
_geom_bond_atom_site_label_1
_geom_bond_atom_site_label_2
_geom_bond_distance
_geom_bond_site_symmetry_2
_geom_bond_publ_flag
Li1 N1 1.968(3) . ?
Li1 N2 1.974(3) . ?
Li1 N4 2.265(3) . ?
Li1 N3 2.450(3) . ?
C1 C2 1.527(2) . ?
C2 N1 1.315(2) . ?
C2 C3 1.409(2) . ?
C3 C4 1.414(2) . ?
C4 N2 1.3143(19) . ?
C4 C5 1.520(2) . ?
N1 C6 1.458(2) . ?
C6 C7 1.507(3) . ?
C7 N3 1.473(2) . ?
N3 C10 1.472(2) . ?
N3 C8 1.472(2) . ?
C8 C9 1.507(2) . ?
C10 C11 1.536(3) . ?
N2 C12 1.4627(18) . ?
C12 C13 1.513(2) . ?
C13 N4 1.481(2) . ?
N4 C16 1.465(2) . ?
N4 C14 1.466(2) . ?
C14 C15 1.515(2) . ?
C16 C17 1.523(3) . ?
Li2 N6 1.965(3) . ?
Li2 N5 1.969(3) . ?
Li2 N7 2.275(3) . ?
Li2 N8 2.300(3) . ?
C18 C19 1.524(2) . ?
C19 N5 1.317(2) . ?
C19 C20 1.409(3) . ?
C20 C21 1.405(3) . ?
C21 N6 1.319(2) . ?
C21 C22 1.526(2) . ?
N5 C23 1.454(2) . ?
C23 C24 1.521(2) . ?
C24 N7 1.473(2) . ?
N7 C27 1.474(2) . ?
N7 C25 1.4787(19) . ?
C25 C26 1.513(2) . ?
C27 C28 1.531(2) . ?
N6 C29 1.453(2) . ?
C29 C30 1.515(2) . ?
C30 N8 1.474(2) . ?
N8 C31 1.474(2) . ?
N8 C33 1.4792(19) . ?
C31 C32 1.530(2) . ?
C33 C34 1.514(2) . ?
